data_4081291
loop_
_publ_author_name
'Timerbulatova, Marina G.'
'Gatus, Mark R. D.'
'Vuong, Khuong Q.'
'Bhadbhade, Mohan'
'Algarra, Andr G.'
'Macgregor, Stuart A.'
'Messerle, Barbara A.'

_publ_section_title
;
 Bimetallic Complexes for Enhancing Catalyst Efficiency: Probing the
 Relationship between Activity and Intermetallic Distance
;
_journal_issue 18
_journal_name_full Organometallics
_journal_page_first 5071
_journal_paper_doi 10.1021/om4005059
_journal_volume 32
_journal_year 2013
_chemical_formula_moiety 'C29 H26 N8 O'
_chemical_formula_sum 'C29 H26 N8 O'
_chemical_formula_weight 502.58
_chemical_name_systematic
; 

 ? 

;
_space_group_IT_number 33
_symmetry_cell_setting orthorhombic
_symmetry_space_group_name_Hall 'P 2c -2n'
_symmetry_space_group_name_H-M 'P n a 21'
_atom_sites_solution_hydrogens geom
_atom_sites_solution_primary direct
_atom_sites_solution_secondary difmap
_audit_creation_method SHELXL-97
_audit_update_record
;

2013-04-29 # Formatted by publCIF

;
_cell_angle_alpha 90.00
_cell_angle_beta 90.00
_cell_angle_gamma 90.00
_cell_formula_units_Z 4
_cell_length_a 11.1619(7)
_cell_length_b 11.8595(9)
_cell_length_c 18.5571(12)
_cell_measurement_reflns_used 1918
_cell_measurement_temperature 150(2)
_cell_measurement_theta_max 23.704
_cell_measurement_theta_min 2.736
_cell_volume 2456.5(3)
_computing_cell_refinement '<i>APEX2 </i>(Bruker, 2007)'
_computing_data_collection '<i>APEX2 </i>(Bruker, 2007)'
_computing_data_reduction '<i>APEX2 </i>(Bruker, 2007)'
_computing_molecular_graphics '<i>SHELXTL-Plus</i> (Sheldrick, 2008)'
_computing_structure_refinement '<i>SHELXL-97</i> (Sheldrick, 2008)'
_computing_structure_solution '<i>SHELXS-97</i> (Sheldrick, 2008)'
_diffrn_ambient_temperature 150(2)
_diffrn_measured_fraction_theta_full 0.994
_diffrn_measured_fraction_theta_max 0.994
_diffrn_measurement_device_type 'Bruker kappa APEXII CCD Diffractometer'
_diffrn_measurement_method '\f scans, and \w scans with \k offsets'
_diffrn_radiation_monochromator graphite
_diffrn_radiation_source 'fine-focus sealed tube'
_diffrn_radiation_type MoK\a
_diffrn_radiation_wavelength 0.71073
_diffrn_reflns_av_R_equivalents 0.0510
_diffrn_reflns_av_sigmaI/netI 0.0750
_diffrn_reflns_limit_h_max 11
_diffrn_reflns_limit_h_min -13
_diffrn_reflns_limit_k_max 10
_diffrn_reflns_limit_k_min -14
_diffrn_reflns_limit_l_max 21
_diffrn_reflns_limit_l_min -18
_diffrn_reflns_number 9533
_diffrn_reflns_theta_full 25.00
_diffrn_reflns_theta_max 25.00
_diffrn_reflns_theta_min 3.33
_exptl_absorpt_coefficient_mu 0.088
_exptl_absorpt_correction_T_max 0.9937
_exptl_absorpt_correction_T_min 0.9872
_exptl_absorpt_correction_type multi-scan
_exptl_absorpt_process_details 'SADABS (Bruker, 2001)'
_exptl_crystal_colour Colourless
_exptl_crystal_density_diffrn 1.359
_exptl_crystal_density_method 'not measured'
_exptl_crystal_description 'Square plates'
_exptl_crystal_F_000 1056
_exptl_crystal_size_max 0.15
_exptl_crystal_size_mid 0.10
_exptl_crystal_size_min 0.07
_refine_diff_density_max 0.202
_refine_diff_density_min -0.235
_refine_diff_density_rms 0.047
_refine_ls_abs_structure_details 'Flack H D (1983), Acta Cryst. A39, 876-881'
_refine_ls_abs_structure_Flack 0.3(18)
_refine_ls_extinction_method none
_refine_ls_goodness_of_fit_ref 1.019
_refine_ls_hydrogen_treatment constr
_refine_ls_matrix_type full
_refine_ls_number_parameters 345
_refine_ls_number_reflns 4044
_refine_ls_number_restraints 1
_refine_ls_restrained_S_all 1.019
_refine_ls_R_factor_all 0.0713
_refine_ls_R_factor_gt 0.0466
_refine_ls_shift/su_max 0.000
_refine_ls_shift/su_mean 0.000
_refine_ls_structure_factor_coef Fsqd
_refine_ls_weighting_details 'calc w=1/[\s^2^(Fo^2^)+(0.0454P)^2^+0.0000P] where P=(Fo^2^+2Fc^2^)/3'
_refine_ls_weighting_scheme calc
_refine_ls_wR_factor_gt 0.0902
_refine_ls_wR_factor_ref 0.1022
_reflns_number_gt 3130
_reflns_number_total 4044
_reflns_threshold_expression >2sigma(I)
_cod_data_source_file om4005059_si_002.cif
_cod_data_source_block inpna21
_cod_depositor_comments
;
The following automatic conversions were performed:

'_symmetry_cell_setting' value 'Orthorhombic' changed to
'orthorhombic' according to
/home/saulius/struct/CIF-dictionaries/cif_core.dic dictionary named
'cif_core.dic' version 2.4.2 from
2011-04-26.

'_exptl_absorpt_correction_type' value 'Multi-scan'
changed to 'multi-scan' according to
/home/saulius/struct/CIF-dictionaries/cif_core.dic dictionary named
'cif_core.dic' version 2.4.2 from 2011-04-26.

Automatic conversion script
Id: cif_fix_values 1891 2012-01-12 08:04:46Z andrius 
;
_cod_database_code 4081291

loop_
_symmetry_equiv_pos_as_xyz
'x, y, z'
'-x, -y, z+1/2'
'x+1/2, -y+1/2, z'
'-x+1/2, y+1/2, z+1/2'

loop_
_atom_site_label
_atom_site_type_symbol
_atom_site_fract_x
_atom_site_fract_y
_atom_site_fract_z
_atom_site_U_iso_or_equiv
_atom_site_adp_type
_atom_site_occupancy
_atom_site_symmetry_multiplicity
_atom_site_calc_flag
_atom_site_refinement_flags
N1A N 0.3002(2) 0.5535(2) 0.76360(13) 0.0259(6) Uani 1 1 d .
N2A N 0.2224(2) 0.6426(2) 0.76678(14) 0.0351(7) Uani 1 1 d .
C3A C 0.2929(3) 0.7332(3) 0.76169(17) 0.0350(8) Uani 1 1 d .
H3A H 0.2646 0.8088 0.7623 0.042 Uiso 1 1 calc R
C4A C 0.4132(3) 0.7030(3) 0.75531(17) 0.0372(9) Uani 1 1 d .
H4A H 0.4801 0.7521 0.7506 0.045 Uiso 1 1 calc R
C5A C 0.4144(3) 0.5884(3) 0.75730(17) 0.0317(8) Uani 1 1 d .
H5A H 0.4833 0.5415 0.7547 0.038 Uiso 1 1 calc R
N1A' N 0.2592(2) 0.3794(2) 0.70278(13) 0.0279(6) Uani 1 1 d .
N2A' N 0.1860(3) 0.2888(3) 0.69683(16) 0.0454(8) Uani 1 1 d .
C3A' C 0.2168(4) 0.2415(3) 0.6348(2) 0.0525(12) Uani 1 1 d .
H3A' H 0.1800 0.1761 0.6152 0.063 Uiso 1 1 calc R
C4A' C 0.3086(4) 0.2995(4) 0.6026(2) 0.0567(12) Uani 1 1 d .
H4A' H 0.3467 0.2817 0.5583 0.068 Uiso 1 1 calc R
C5A' C 0.3341(3) 0.3873(4) 0.64686(19) 0.0513(12) Uani 1 1 d .
H5A' H 0.3936 0.4434 0.6395 0.062 Uiso 1 1 calc R
N1B N -0.0232(2) 0.7165(2) 0.92211(12) 0.0211(6) Uani 1 1 d .
N2B N -0.1321(2) 0.7473(2) 0.94818(14) 0.0274(6) Uani 1 1 d .
C3B C -0.1217(3) 0.8575(3) 0.95814(17) 0.0289(8) Uani 1 1 d .
H3B H -0.1845 0.9040 0.9758 0.035 Uiso 1 1 calc R
C4B C -0.0088(3) 0.8976(3) 0.93990(17) 0.0314(8) Uani 1 1 d .
H4B H 0.0193 0.9730 0.9428 0.038 Uiso 1 1 calc R
C5B C 0.0531(3) 0.8049(3) 0.91689(17) 0.0260(7) Uani 1 1 d .
H5B H 0.1337 0.8029 0.9005 0.031 Uiso 1 1 calc R
N1B' N -0.0862(2) 0.5405(2) 0.87035(12) 0.0212(6) Uani 1 1 d .
N2B' N -0.0664(2) 0.5115(2) 0.80047(13) 0.0266(6) Uani 1 1 d .
C3B' C -0.1659(3) 0.4578(3) 0.78123(17) 0.0317(8) Uani 1 1 d .
H3B' H -0.1789 0.4264 0.7348 0.038 Uiso 1 1 calc R
C4B' C -0.2486(3) 0.4530(3) 0.83703(19) 0.0328(8) Uani 1 1 d .
H4B' H -0.3261 0.4200 0.8359 0.039 Uiso 1 1 calc R
C5B' C -0.1946(3) 0.5060(3) 0.89396(17) 0.0277(8) Uani 1 1 d .
H5B' H -0.2270 0.5165 0.9408 0.033 Uiso 1 1 calc R
O1 O 0.18225(16) 0.44683(17) 0.90885(9) 0.0203(5) Uani 1 1 d .
C1 C 0.0397(2) 0.5377(2) 0.97936(14) 0.0160(6) Uani 1 1 d .
C2 C -0.0174(3) 0.5563(3) 1.04458(15) 0.0240(7) Uani 1 1 d .
H2 H -0.0810 0.6094 1.0479 0.029 Uiso 1 1 calc R
C3 C 0.0196(3) 0.4960(3) 1.10535(16) 0.0263(7) Uani 1 1 d .
H3 H -0.0207 0.5063 1.1500 0.032 Uiso 1 1 calc R
C4 C 0.1139(3) 0.4219(3) 1.10088(16) 0.0237(7) Uani 1 1 d .
H4 H 0.1383 0.3829 1.1431 0.028 Uiso 1 1 calc R
C5 C 0.4365(3) 0.2601(2) 0.94014(17) 0.0266(8) Uani 1 1 d .
H5 H 0.4759 0.2195 0.9774 0.032 Uiso 1 1 calc R
C6 C 0.4824(3) 0.2560(3) 0.87139(17) 0.0265(8) Uani 1 1 d .
H6 H 0.5536 0.2146 0.8620 0.032 Uiso 1 1 calc R
C7 C 0.4254(3) 0.3116(3) 0.81626(17) 0.0247(7) Uani 1 1 d .
H7 H 0.4560 0.3063 0.7686 0.030 Uiso 1 1 calc R
C8 C 0.3241(2) 0.3752(3) 0.82940(15) 0.0187(7) Uani 1 1 d .
C9 C 0.2814(3) 0.3220(3) 1.03265(16) 0.0237(7) Uani 1 1 d .
C10 C 0.2393(3) 0.2012(3) 1.05152(18) 0.0352(9) Uani 1 1 d .
H10A H 0.1777 0.1773 1.0171 0.053 Uiso 1 1 calc R
H10B H 0.2059 0.2004 1.1004 0.053 Uiso 1 1 calc R
H10C H 0.3076 0.1494 1.0490 0.053 Uiso 1 1 calc R
C10' C 0.3779(3) 0.3603(3) 1.08719(16) 0.0368(9) Uani 1 1 d .
H10D H 0.4447 0.3066 1.0868 0.055 Uiso 1 1 calc R
H10E H 0.3430 0.3634 1.1356 0.055 Uiso 1 1 calc R
H10F H 0.4073 0.4353 1.0737 0.055 Uiso 1 1 calc R
C11 C 0.3345(2) 0.3215(2) 0.95664(15) 0.0184(7) Uani 1 1 d .
C12 C 0.2819(2) 0.3802(2) 0.89995(15) 0.0181(7) Uani 1 1 d .
C13 C 0.1333(2) 0.4601(2) 0.97659(15) 0.0178(7) Uani 1 1 d .
C14 C 0.1749(2) 0.4019(2) 1.03669(15) 0.0189(7) Uani 1 1 d .
C15 C 0.2567(3) 0.4395(2) 0.77154(16) 0.0224(7) Uani 1 1 d .
H15 H 0.1711 0.4443 0.7871 0.027 Uiso 1 1 calc R
C16 C 0.0071(2) 0.5989(2) 0.90987(15) 0.0196(7) Uani 1 1 d .
H16 H 0.0802 0.5981 0.8787 0.024 Uiso 1 1 calc R

loop_
_atom_site_aniso_label
_atom_site_aniso_U_11
_atom_site_aniso_U_22
_atom_site_aniso_U_33
_atom_site_aniso_U_23
_atom_site_aniso_U_13
_atom_site_aniso_U_12
N1A 0.0293(15) 0.0233(14) 0.0250(14) 0.0001(13) 0.0003(11) 0.0045(13)
N2A 0.0437(18) 0.0278(16) 0.0339(16) 0.0049(14) 0.0074(13) 0.0066(14)
C3A 0.058(2) 0.0194(18) 0.0275(19) 0.0052(16) 0.0031(17) -0.0064(17)
C4A 0.042(2) 0.043(2) 0.0267(19) 0.0088(18) -0.0050(15) -0.0119(19)
C5A 0.0188(18) 0.040(2) 0.036(2) 0.0066(18) -0.0035(14) 0.0003(15)
N1A' 0.0302(16) 0.0297(17) 0.0240(15) -0.0078(13) -0.0045(12) 0.0005(13)
N2A' 0.068(2) 0.0323(18) 0.0360(18) -0.0039(15) -0.0111(16) -0.0034(16)
C3A' 0.087(4) 0.040(3) 0.030(2) -0.013(2) -0.024(2) 0.017(2)
C4A' 0.061(3) 0.080(3) 0.029(2) -0.024(2) -0.003(2) 0.029(3)
C5A' 0.038(2) 0.083(3) 0.033(2) -0.015(2) 0.0160(18) 0.001(2)
N1B 0.0215(14) 0.0183(14) 0.0237(14) 0.0017(11) 0.0032(11) 0.0051(11)
N2B 0.0208(15) 0.0250(15) 0.0362(15) 0.0019(13) 0.0048(12) 0.0093(13)
C3B 0.033(2) 0.0227(19) 0.0311(19) 0.0008(15) 0.0022(15) 0.0139(16)
C4B 0.036(2) 0.0182(18) 0.040(2) 0.0000(16) 0.0000(16) 0.0011(16)
C5B 0.0218(17) 0.0230(18) 0.0334(19) 0.0008(15) 0.0005(14) -0.0021(15)
N1B' 0.0237(15) 0.0197(15) 0.0201(15) -0.0015(11) -0.0021(11) 0.0011(12)
N2B' 0.0363(17) 0.0232(15) 0.0202(16) 0.0000(12) -0.0027(11) -0.0002(13)
C3B' 0.039(2) 0.0283(19) 0.027(2) -0.0015(16) -0.0092(15) -0.0051(16)
C4B' 0.027(2) 0.030(2) 0.042(2) 0.0027(16) -0.0090(17) -0.0051(16)
C5B' 0.0228(18) 0.0256(19) 0.035(2) 0.0030(16) 0.0027(15) -0.0026(15)
O1 0.0196(11) 0.0230(12) 0.0182(11) 0.0002(9) 0.0003(9) 0.0060(9)
C1 0.0173(16) 0.0135(15) 0.0171(16) 0.0005(12) -0.0037(13) -0.0022(13)
C2 0.0205(17) 0.0240(18) 0.0275(19) -0.0011(15) 0.0004(14) 0.0023(14)
C3 0.0265(18) 0.0325(19) 0.0197(18) 0.0000(15) 0.0046(14) 0.0018(16)
C4 0.0252(17) 0.0251(18) 0.0208(18) 0.0047(14) -0.0061(14) -0.0009(14)
C5 0.0198(17) 0.0216(18) 0.038(2) 0.0038(15) -0.0061(14) 0.0025(15)
C6 0.0209(17) 0.0250(18) 0.034(2) -0.0005(15) 0.0038(15) 0.0060(15)
C7 0.0230(17) 0.0236(17) 0.0276(18) -0.0036(15) 0.0027(14) 0.0005(14)
C8 0.0182(16) 0.0195(17) 0.0185(17) -0.0036(13) 0.0001(13) -0.0004(13)
C9 0.0233(18) 0.0224(18) 0.0253(18) 0.0036(14) -0.0023(14) 0.0043(14)
C10 0.041(2) 0.0260(19) 0.039(2) 0.0087(16) 0.0085(16) 0.0082(17)
C10' 0.0287(19) 0.055(3) 0.0266(19) -0.0017(17) -0.0069(14) 0.0110(18)
C11 0.0178(16) 0.0141(16) 0.0233(18) -0.0011(14) -0.0031(13) 0.0002(13)
C12 0.0120(15) 0.0136(16) 0.0288(18) -0.0036(13) -0.0011(13) 0.0031(13)
C13 0.0166(16) 0.0174(16) 0.0194(17) 0.0004(13) 0.0019(13) -0.0017(14)
C14 0.0189(16) 0.0147(15) 0.0232(17) -0.0020(13) -0.0017(13) -0.0002(13)
C15 0.0245(18) 0.0220(16) 0.0208(16) -0.0044(14) 0.0012(12) 0.0012(14)
C16 0.0189(16) 0.0177(16) 0.0223(17) -0.0020(14) 0.0011(13) 0.0011(13)

loop_
_atom_type_symbol
_atom_type_description
_atom_type_scat_dispersion_real
_atom_type_scat_dispersion_imag
_atom_type_scat_source
C C 0.0033 0.0016 'International Tables Vol C Tables 4.2.6.8 and 6.1.1.4'
H H 0.0000 0.0000 'International Tables Vol C Tables 4.2.6.8 and 6.1.1.4'
N N 0.0061 0.0033 'International Tables Vol C Tables 4.2.6.8 and 6.1.1.4'
O O 0.0106 0.0060 'International Tables Vol C Tables 4.2.6.8 and 6.1.1.4'

loop_
_geom_angle_atom_site_label_1
_geom_angle_atom_site_label_2
_geom_angle_atom_site_label_3
_geom_angle
C5A N1A N2A 111.6(3)
C5A N1A C15 127.9(3)
N2A N1A C15 120.3(2)
C3A N2A N1A 104.2(3)
N2A C3A C4A 111.5(3)
N2A C3A H3A 124.3
C4A C3A H3A 124.3
C5A C4A C3A 105.3(3)
C5A C4A H4A 127.4
C3A C4A H4A 127.4
N1A C5A C4A 107.5(3)
N1A C5A H5A 126.3
C4A C5A H5A 126.3
C5A' N1A' N2A' 111.7(3)
C5A' N1A' C15 131.0(3)
N2A' N1A' C15 116.5(3)
C3A' N2A' N1A' 104.5(3)
N2A' C3A' C4A' 111.1(4)
N2A' C3A' H3A' 124.4
C4A' C3A' H3A' 124.4
C5A' C4A' C3A' 106.1(3)
C5A' C4A' H4A' 126.9
C3A' C4A' H4A' 126.9
N1A' C5A' C4A' 106.6(4)
N1A' C5A' H5A' 126.7
C4A' C5A' H5A' 126.7
C5B N1B N2B 112.3(2)
C5B N1B C16 125.9(2)
N2B N1B C16 121.5(2)
C3B N2B N1B 103.6(3)
N2B C3B C4B 112.5(3)
N2B C3B H3B 123.7
C4B C3B H3B 123.7
C5B C4B C3B 105.1(3)
C5B C4B H4B 127.5
C3B C4B H4B 127.5
N1B C5B C4B 106.4(3)
N1B C5B H5B 126.8
C4B C5B H5B 126.8
C5B' N1B' N2B' 112.2(2)
C5B' N1B' C16 128.6(3)
N2B' N1B' C16 119.1(2)
C3B' N2B' N1B' 104.0(2)
N2B' C3B' C4B' 112.0(3)
N2B' C3B' H3B' 124.0
C4B' C3B' H3B' 124.0
C5B' C4B' C3B' 105.3(3)
C5B' C4B' H4B' 127.3
C3B' C4B' H4B' 127.3
N1B' C5B' C4B' 106.4(3)
N1B' C5B' H5B' 126.8
C4B' C5B' H5B' 126.8
C12 O1 C13 119.7(2)
C2 C1 C13 118.9(2)
C2 C1 C16 123.6(3)
C13 C1 C16 117.6(2)
C1 C2 C3 119.1(3)
C1 C2 H2 120.4
C3 C2 H2 120.4
C4 C3 C2 120.3(3)
C4 C3 H3 119.8
C2 C3 H3 119.8
C3 C4 C14 122.4(3)
C3 C4 H4 118.8
C14 C4 H4 118.8
C6 C5 C11 122.0(3)
C6 C5 H5 119.0
C11 C5 H5 119.0
C7 C6 C5 120.1(3)
C7 C6 H6 120.0
C5 C6 H6 120.0
C6 C7 C8 120.7(3)
C6 C7 H7 119.7
C8 C7 H7 119.7
C7 C8 C12 117.8(3)
C7 C8 C15 123.8(3)
C12 C8 C15 118.4(2)
C14 C9 C11 110.5(2)
C14 C9 C10' 109.2(3)
C11 C9 C10' 109.5(2)
C14 C9 C10 109.2(3)
C11 C9 C10 108.8(2)
C10' C9 C10 109.6(3)
C9 C10 H10A 109.5
C9 C10 H10B 109.5
H10A C10 H10B 109.5
C9 C10 H10C 109.5
H10A C10 H10C 109.5
H10B C10 H10C 109.5
C9 C10' H10D 109.5
C9 C10' H10E 109.5
H10D C10' H10E 109.5
C9 C10' H10F 109.5
H10D C10' H10F 109.5
H10E C10' H10F 109.5
C5 C11 C12 116.3(3)
C5 C11 C9 121.6(3)
C12 C11 C9 122.1(2)
O1 C12 C11 122.6(2)
O1 C12 C8 114.3(2)
C11 C12 C8 123.1(3)
O1 C13 C14 122.8(3)
O1 C13 C1 114.0(2)
C14 C13 C1 123.3(3)
C13 C14 C4 116.0(3)
C13 C14 C9 122.0(3)
C4 C14 C9 122.0(3)
N1A C15 N1A' 111.1(2)
N1A C15 C8 112.1(2)
N1A' C15 C8 111.3(2)
N1A C15 H15 107.3
N1A' C15 H15 107.3
C8 C15 H15 107.3
N1B' C16 N1B 111.7(2)
N1B' C16 C1 111.8(2)
N1B C16 C1 112.4(2)
N1B' C16 H16 106.8
N1B C16 H16 106.8
C1 C16 H16 106.8

loop_
_geom_bond_atom_site_label_1
_geom_bond_atom_site_label_2
_geom_bond_distance
N1A C5A 1.345(4)
N1A N2A 1.368(4)
N1A C15 1.445(4)
N2A C3A 1.335(4)
C3A C4A 1.395(5)
C3A H3A 0.9500
C4A C5A 1.360(5)
C4A H4A 0.9500
C5A H5A 0.9500
N1A' C5A' 1.336(4)
N1A' N2A' 1.355(4)
N1A' C15 1.462(4)
N2A' C3A' 1.325(5)
C3A' C4A' 1.371(6)
C3A' H3A' 0.9500
C4A' C5A' 1.356(5)
C4A' H4A' 0.9500
C5A' H5A' 0.9500
N1B C5B 1.354(4)
N1B N2B 1.359(3)
N1B C16 1.453(4)
N2B C3B 1.326(4)
C3B C4B 1.388(4)
C3B H3B 0.9500
C4B C5B 1.366(4)
C4B H4B 0.9500
C5B H5B 0.9500
N1B' C5B' 1.350(4)
N1B' N2B' 1.360(3)
N1B' C16 1.450(4)
N2B' C3B' 1.329(4)
C3B' C4B' 1.388(5)
C3B' H3B' 0.9500
C4B' C5B' 1.369(4)
C4B' H4B' 0.9500
C5B' H5B' 0.9500
O1 C12 1.374(3)
O1 C13 1.380(3)
C1 C2 1.386(4)
C1 C13 1.393(4)
C1 C16 1.524(4)
C2 C3 1.398(4)
C2 H2 0.9500
C3 C4 1.373(4)
C3 H3 0.9500
C4 C14 1.393(4)
C4 H4 0.9500
C5 C6 1.376(4)
C5 C11 1.386(4)
C5 H5 0.9500
C6 C7 1.374(4)
C6 H6 0.9500
C7 C8 1.381(4)
C7 H7 0.9500
C8 C12 1.393(4)
C8 C15 1.517(4)
C9 C14 1.523(4)
C9 C11 1.530(4)
C9 C10' 1.547(4)
C9 C10 1.547(4)
C10 H10A 0.9800
C10 H10B 0.9800
C10 H10C 0.9800
C10' H10D 0.9800
C10' H10E 0.9800
C10' H10F 0.9800
C11 C12 1.392(4)
C13 C14 1.391(4)
C15 H15 1.0000
C16 H16 1.0000
